data_1536996
loop_
_publ_author_name
'Fischer, A.'

_publ_section_title
;
 Three modifications of (Pr2 (Cl O4)2 (H2 I2 O10)) * 8(H2 O) - a theme
 with variations
;
_journal_name_full 'Zeitschrift fuer Anorganische und Allgemeine Chemie'
_journal_page_first 309
_journal_page_last 312
_journal_volume 630
_journal_year 2004
_chemical_formula_sum 'Cl2 H18 I2 O26 Pr2'
_chemical_name_systematic 'Pr2 (Cl O4)2 (H2 I2 O10) (H2 O)8'
_space_group_IT_number 14
_symmetry_space_group_name_Hall '-P 2ybc'
_symmetry_space_group_name_H-M 'P 1 21/c 1'
_cell_angle_alpha 90
_cell_angle_beta 101.42
_cell_angle_gamma 90
_cell_formula_units_Z 2
_cell_length_a 10.9147
_cell_length_b 7.2824
_cell_length_c 13.8884
_cell_volume 1082.067
_citation_journal_id_ASTM ZAACAB
_cod_data_source_file Fischer_ZAACAB_2004_1076.cif
_cod_data_source_block H18Cl2I2O26Pr2
_cod_original_formula_sum 'H18 Cl2 I2 O26 Pr2'
_cod_database_code 1536996

loop_
_symmetry_equiv_pos_as_xyz
x,y,z
-x,y+1/2,-z+1/2
-x,-y,-z
x,-y-1/2,z-1/2

loop_
_atom_site_label
_atom_site_type_symbol
_atom_site_fract_x
_atom_site_fract_y
_atom_site_fract_z
_atom_site_occupancy
_atom_site_U_iso_or_equiv
O6 O-2 -0.1033 0.0664 0.4633 1 0.0
O5 O-2 0.0464 -0.0342 0.3399 1 0.0
O8 O-2 0.2341 0.1458 0.4376 1 0.0
O2 O-2 -0.1907 0.0851 0.0425 1 0.0
Cl1 Cl+7 0.5372 0.2661 0.38419 1 0.0
O3 O-2 -0.0068 -0.1936 0.155 1 0.0
O13 O-2 0.3796 0.2348 0.607 1 0.0
O11 O-2 0.4838 0.113 0.3306 1 0.0
O10 O-2 0.6427 0.3322 0.3455 1 0.0
Pr1 Pr+3 -0.01569 0.13994 0.18072 1 0.0
I1 I+7 0.06339 0.13411 0.44143 1 0.0
O4 O-2 -0.2229 0.1168 0.2316 1 0.0
O7 O-2 0.0819 0.3012 0.5409 1 0.0
O12 O-2 0.4453 0.408 0.378 1 0.0
O9 O-2 0.5839 0.2171 0.4851 1 0.0
O1 O-2 0.2133 0.1557 0.2294 1 0.0
